data_4326322
loop_
_publ_author_name
'Qiao Zhang'
'John D. Gorden'
'Ronald J. Beyers'
'Christian R. Goldsmith'

_publ_section_title
;
 Manganese(II)-Containing MRI Contrast Agent Employing a Neutral and
 Non-Macrocyclic Ligand
;
_journal_name_full 'Inorganic Chemistry'
_journal_page_first 9365
_journal_page_last 9373
_journal_paper_doi 10.1021/ic2009495
_journal_volume 50
_journal_year 2011
_chemical_compound_source 'synthesis as described'
_chemical_formula_moiety 'C24 H33 N5 Ni O4, 2(Cl O4)'
_chemical_formula_sum 'C24 H33 Cl2 N5 Ni O12'
_chemical_formula_weight 713.16
_chemical_name_systematic
;
 ?
;
_space_group_IT_number 2
_symmetry_cell_setting triclinic
_symmetry_Int_Tables_number 2
_symmetry_space_group_name_Hall '-P 1'
_symmetry_space_group_name_H-M 'P -1'
_atom_sites_solution_hydrogens geom
_atom_sites_solution_primary direct
_atom_sites_solution_secondary difmap
_audit_conform_dict_location ftp://ftp.iucr.org/pub/cif_core.dic
_audit_conform_dict_name cif_core.dic
_audit_conform_dict_version 2.3
_audit_creation_date 2010-08-01T17:19:49-00:00
_audit_creation_method 'WinGX routine CIF_UPDATE'
_cell_angle_alpha 71.807(2)
_cell_angle_beta 70.823(2)
_cell_angle_gamma 73.280(2)
_cell_formula_units_Z 2
_cell_length_a 10.3714(7)
_cell_length_b 12.6946(9)
_cell_length_c 13.5156(10)
_cell_measurement_reflns_used 7650
_cell_measurement_temperature 193(2)
_cell_measurement_theta_max 28.3
_cell_measurement_theta_min 1.6
_cell_measurement_wavelength 0.71073
_cell_volume 1562.35(19)
_computing_molecular_graphics 'Ortep-3 for Windows (Farrugia, 1997)'
_computing_publication_material 'WinGX publication routines (Farrugia, 1999)'
_computing_structure_refinement 'SHELXL-97 (Sheldrick, 1997)'
_computing_structure_solution 'SHELXS-97 (Sheldrick, 1997)'
_diffrn_ambient_temperature 193(2)
_diffrn_measured_fraction_theta_full 0.987
_diffrn_measured_fraction_theta_max 0.987
_diffrn_measurement_device_type 'Bruker APEX'
_diffrn_measurement_method '0.3 wide w/ exposures'
_diffrn_radiation_monochromator graphite
_diffrn_radiation_probe x-ray
_diffrn_radiation_source 'fine-focus sealed tube'
_diffrn_radiation_type MoK\a
_diffrn_radiation_wavelength 0.71073
_diffrn_reflns_av_R_equivalents 0.057
_diffrn_reflns_av_unetI/netI 0.1097
_diffrn_reflns_limit_h_max 13
_diffrn_reflns_limit_h_min -13
_diffrn_reflns_limit_k_max 16
_diffrn_reflns_limit_k_min -16
_diffrn_reflns_limit_l_max 18
_diffrn_reflns_limit_l_min -18
_diffrn_reflns_number 16017
_diffrn_reflns_theta_full 28.29
_diffrn_reflns_theta_max 28.29
_diffrn_reflns_theta_min 1.64
_diffrn_standards_decay_% 0
_diffrn_standards_interval_count 0
_diffrn_standards_interval_time 0
_diffrn_standards_number 0
_exptl_absorpt_coefficient_mu 0.859
_exptl_absorpt_correction_type none
_exptl_crystal_colour green
_exptl_crystal_density_diffrn 1.516
_exptl_crystal_description fragment
_exptl_crystal_F_000 740
_exptl_crystal_size_max 0.1
_exptl_crystal_size_mid 0.1
_exptl_crystal_size_min 0.05
_refine_diff_density_max 0.808
_refine_diff_density_min -0.526
_refine_diff_density_rms 0.092
_refine_ls_extinction_method none
_refine_ls_goodness_of_fit_ref 0.992
_refine_ls_hydrogen_treatment mixed
_refine_ls_matrix_type full
_refine_ls_number_parameters 409
_refine_ls_number_reflns 7650
_refine_ls_number_restraints 9
_refine_ls_restrained_S_all 1.027
_refine_ls_R_factor_all 0.1286
_refine_ls_R_factor_gt 0.0705
_refine_ls_shift/su_max 0.043
_refine_ls_shift/su_mean 0.002
_refine_ls_structure_factor_coef Fsqd
_refine_ls_weighting_details 'calc w=1/[\s^2^(Fo^2^)+(0.0936P)^2^+0.0000P] where P=(Fo^2^+2Fc^2^)/3'
_refine_ls_weighting_scheme calc
_refine_ls_wR_factor_gt 0.1701
_refine_ls_wR_factor_ref 0.1976
_reflns_number_gt 4364
_reflns_number_total 7650
_reflns_threshold_expression >2sigma(I)
_cod_data_source_file ic2009495_si_001_4.cif
_cod_data_source_block Nidebpn
_cod_database_code 4326322

loop_
_symmetry_equiv_pos_as_xyz
'x, y, z'
'-x, -y, -z'

loop_
_atom_site_label
_atom_site_type_symbol
_atom_site_fract_x
_atom_site_fract_y
_atom_site_fract_z
_atom_site_U_iso_or_equiv
_atom_site_adp_type
_atom_site_occupancy
_atom_site_symmetry_multiplicity
_atom_site_calc_flag
_atom_site_refinement_flags
Ni1 Ni 0.74924(6) 0.78189(5) 0.73612(4) 0.03144(19) Uani 1 1 d .
Cl2 Cl 1.02537(15) 0.28628(11) 0.85514(10) 0.0532(4) Uani 1 1 d .
Cl1 Cl 0.29920(14) 0.80406(12) 0.61920(12) 0.0560(4) Uani 1 1 d .
O5 O 0.9289(3) 0.6784(3) 0.6637(3) 0.0394(8) Uani 1 1 d .
N3 N 0.6486(4) 0.6380(3) 0.8130(3) 0.0346(9) Uani 1 1 d .
N99 N 0.6953(4) 0.8285(3) 0.5936(3) 0.0390(9) Uani 1 1 d .
N1 N 0.8474(4) 0.9144(3) 0.7094(3) 0.0378(9) Uani 1 1 d .
N2 N 0.8432(4) 0.7202(3) 0.8645(3) 0.0361(9) Uani 1 1 d .
O7 O 0.6286(4) 0.4125(3) 0.7069(3) 0.0592(10) Uani 1 1 d .
N4 N 0.5603(4) 0.8633(3) 0.8178(3) 0.0383(9) Uani 1 1 d .
O3 O 1.1278(4) 0.5623(3) 0.6938(3) 0.0511(9) Uani 1 1 d .
O11 O 0.9914(5) 0.3590(3) 0.9241(4) 0.0766(13) Uani 1 1 d .
O24 O 0.1756(4) 0.7985(4) 0.5998(4) 0.0735(13) Uani 1 1 d .
C5 C 0.8846(5) 0.9138(4) 0.7959(4) 0.0400(11) Uani 1 1 d .
O8 O 0.5370(4) 0.4368(3) 0.8749(3) 0.0624(11) Uani 1 1 d .
C99 C 0.6801(5) 0.8483(4) 0.5101(4) 0.0436(12) Uani 1 1 d .
C3 C 0.9731(6) 1.0822(5) 0.7038(5) 0.0539(14) Uani 1 1 d .
H3A H 1.0144 1.1389 0.7023 0.065 Uiso 1 1 calc R
C6 C 0.8457(6) 0.8215(4) 0.8954(4) 0.0476(13) Uani 1 1 d .
H6A H 0.9128 0.8016 0.9374 0.057 Uiso 1 1 calc R
H6B H 0.7545 0.8486 0.9398 0.057 Uiso 1 1 calc R
C25 C 0.4979(5) 0.6812(4) 0.8591(4) 0.0415(11) Uani 1 1 d .
H25A H 0.4683 0.6334 0.9305 0.05 Uiso 1 1 calc R
H25B H 0.4453 0.6748 0.8145 0.05 Uiso 1 1 calc R
C8 C 1.0103(5) 0.6340(4) 0.7206(4) 0.0394(11) Uani 1 1 d .
C24 C 0.4629(5) 0.8012(4) 0.8676(4) 0.0403(11) Uani 1 1 d .
O10 O 0.9907(5) 0.1802(3) 0.9132(4) 0.0714(12) Uani 1 1 d .
C12 C 0.7204(5) 0.5701(4) 0.8994(4) 0.0380(11) Uani 1 1 d .
H12A H 0.8061 0.5218 0.8687 0.046 Uiso 1 1 calc R
H12B H 0.661 0.5219 0.9546 0.046 Uiso 1 1 calc R
C7 C 0.9873(5) 0.6570(4) 0.8273(4) 0.0419(11) Uani 1 1 d .
H7A H 1.0036 0.5858 0.88 0.05 Uiso 1 1 calc R
H7B H 1.0533 0.7007 0.8217 0.05 Uiso 1 1 calc R
C4 C 0.9494(6) 0.9951(5) 0.7947(4) 0.0503(13) Uani 1 1 d .
H4A H 0.977 0.9912 0.8548 0.06 Uiso 1 1 calc R
O22 O 0.4027(5) 0.7073(4) 0.6093(5) 0.0907(15) Uani 1 1 d .
C23 C 0.3298(6) 0.8462(5) 0.9208(4) 0.0561(15) Uani 1 1 d .
H23A H 0.2641 0.8008 0.956 0.067 Uiso 1 1 calc R
C2 C 0.9339(6) 1.0833(5) 0.6153(4) 0.0498(13) Uani 1 1 d .
H2A H 0.9491 1.1407 0.5528 0.06 Uiso 1 1 calc R
C11 C 0.7536(5) 0.6461(4) 0.9497(4) 0.0402(11) Uani 1 1 d .
H11A H 0.6679 0.6921 0.9836 0.048 Uiso 1 1 calc R
H11B H 0.8015 0.6008 1.0046 0.048 Uiso 1 1 calc R
C26 C 0.6670(5) 0.5708(4) 0.7355(4) 0.0398(11) Uani 1 1 d .
H26A H 0.7661 0.5467 0.7045 0.048 Uiso 1 1 calc R
H26B H 0.6267 0.6194 0.6772 0.048 Uiso 1 1 calc R
C27 C 0.6018(6) 0.4664(5) 0.7836(4) 0.0493(13) Uani 1 1 d .
C1 C 0.8719(5) 0.9979(4) 0.6203(4) 0.0409(11) Uani 1 1 d .
H1A H 0.8465 0.9986 0.5602 0.049 Uiso 1 1 calc R
C21 C 0.3957(6) 1.0247(5) 0.8687(5) 0.0616(16) Uani 1 1 d .
H21A H 0.3753 1.1012 0.8676 0.074 Uiso 1 1 calc R
O23 O 0.3483(5) 0.8995(4) 0.5476(6) 0.122(2) Uani 1 1 d .
C20 C 0.5240(6) 0.9745(4) 0.8192(4) 0.0508(13) Uani 1 1 d .
H20A H 0.5912 1.0186 0.7841 0.061 Uiso 1 1 calc R
O13 O 0.9574(8) 0.3409(5) 0.7720(5) 0.129(3) Uani 1 1 d .
O21 O 0.2622(6) 0.8172(7) 0.7265(5) 0.139(3) Uani 1 1 d .
C9 C 1.1643(6) 0.5410(5) 0.5867(5) 0.0643(17) Uani 1 1 d .
H9A H 1.1664 0.6112 0.5311 0.077 Uiso 1 1 calc R
H9B H 1.0985 0.5032 0.5817 0.077 Uiso 1 1 calc R
C28 C 0.5671(9) 0.3122(6) 0.7432(6) 0.083(2) Uani 1 1 d .
H28A H 0.6085 0.2553 0.7973 0.1 Uiso 1 1 calc R
H28B H 0.4673 0.3321 0.7743 0.1 Uiso 1 1 calc R
C22 C 0.2952(7) 0.9598(6) 0.9210(5) 0.0689(18) Uani 1 1 d .
H22A H 0.2057 0.9921 0.9558 0.083 Uiso 1 1 calc R
C98 C 0.6567(8) 0.8751(7) 0.4038(5) 0.0688(18) Uani 1 1 d D
O12 O 1.1709(6) 0.2670(5) 0.8111(5) 0.137(3) Uani 1 1 d .
C10 C 1.3058(8) 0.4666(7) 0.5769(6) 0.105(3) Uani 1 1 d .
H10A H 1.3392 0.4488 0.5076 0.158 Uiso 1 1 calc R
H10B H 1.301 0.3979 0.6327 0.158 Uiso 1 1 calc R
H10C H 1.3683 0.5051 0.584 0.158 Uiso 1 1 calc R
C29 C 0.5940(12) 0.2709(8) 0.6522(9) 0.147(4) Uani 1 1 d .
H29A H 0.5558 0.2044 0.6727 0.221 Uiso 1 1 calc R
H29B H 0.693 0.2521 0.6219 0.221 Uiso 1 1 calc R
H29C H 0.5519 0.3278 0.5995 0.221 Uiso 1 1 calc R
H98C H 0.727(5) 0.812(4) 0.365(4) 0.08(2) Uiso 1 1 d D
H98A H 0.667(8) 0.949(3) 0.341(4) 0.16(4) Uiso 1 1 d D
H98B H 0.566(5) 0.858(7) 0.397(8) 0.21(5) Uiso 1 1 d D

loop_
_atom_site_aniso_label
_atom_site_aniso_U_11
_atom_site_aniso_U_22
_atom_site_aniso_U_33
_atom_site_aniso_U_23
_atom_site_aniso_U_13
_atom_site_aniso_U_12
Ni1 0.0315(3) 0.0321(3) 0.0281(3) -0.0035(2) -0.0092(2) -0.0050(2)
Cl2 0.0681(10) 0.0410(7) 0.0449(7) -0.0105(6) -0.0218(7) 0.0054(6)
Cl1 0.0450(8) 0.0569(8) 0.0673(9) -0.0050(7) -0.0238(7) -0.0128(7)
O5 0.0365(19) 0.0404(18) 0.0378(17) -0.0057(14) -0.0114(15) -0.0045(15)
N3 0.036(2) 0.033(2) 0.0302(19) -0.0011(16) -0.0108(17) -0.0044(16)
N99 0.044(2) 0.039(2) 0.033(2) -0.0009(17) -0.0140(18) -0.0100(18)
N1 0.037(2) 0.042(2) 0.032(2) -0.0069(17) -0.0057(17) -0.0095(18)
N2 0.038(2) 0.041(2) 0.0288(19) -0.0042(16) -0.0116(17) -0.0090(17)
O7 0.089(3) 0.048(2) 0.050(2) -0.0083(17) -0.020(2) -0.029(2)
N4 0.036(2) 0.037(2) 0.037(2) -0.0084(17) -0.0089(18) -0.0013(18)
O3 0.042(2) 0.045(2) 0.052(2) -0.0068(17) -0.0065(17) 0.0011(16)
O11 0.111(4) 0.050(2) 0.074(3) -0.021(2) -0.048(3) 0.010(2)
O24 0.053(3) 0.080(3) 0.081(3) 0.012(2) -0.031(2) -0.023(2)
C5 0.038(3) 0.045(3) 0.039(3) -0.012(2) -0.012(2) -0.008(2)
O8 0.080(3) 0.063(3) 0.048(2) -0.0071(19) -0.006(2) -0.038(2)
C99 0.044(3) 0.044(3) 0.044(3) -0.004(2) -0.013(2) -0.018(2)
C3 0.056(4) 0.056(3) 0.057(3) -0.015(3) -0.010(3) -0.027(3)
C6 0.060(3) 0.051(3) 0.036(3) -0.001(2) -0.018(2) -0.022(3)
C25 0.038(3) 0.044(3) 0.041(3) -0.004(2) -0.013(2) -0.008(2)
C8 0.032(3) 0.037(3) 0.041(3) 0.000(2) -0.004(2) -0.010(2)
C24 0.035(3) 0.047(3) 0.035(3) -0.010(2) -0.013(2) 0.001(2)
O10 0.081(3) 0.058(3) 0.086(3) -0.010(2) -0.033(3) -0.024(2)
C12 0.034(3) 0.039(3) 0.035(2) -0.004(2) -0.009(2) -0.005(2)
C7 0.034(3) 0.050(3) 0.038(3) -0.003(2) -0.017(2) -0.002(2)
C4 0.053(3) 0.061(3) 0.048(3) -0.015(3) -0.016(3) -0.022(3)
O22 0.080(3) 0.071(3) 0.127(4) -0.029(3) -0.045(3) 0.002(3)
C23 0.038(3) 0.072(4) 0.053(3) -0.024(3) 0.001(3) -0.009(3)
C2 0.052(3) 0.047(3) 0.046(3) -0.002(2) -0.006(3) -0.020(3)
C11 0.039(3) 0.043(3) 0.031(2) 0.001(2) -0.012(2) -0.006(2)
C26 0.044(3) 0.043(3) 0.034(2) -0.009(2) -0.010(2) -0.012(2)
C27 0.057(3) 0.047(3) 0.048(3) -0.010(3) -0.015(3) -0.016(3)
C1 0.038(3) 0.048(3) 0.033(2) -0.007(2) -0.007(2) -0.010(2)
C21 0.064(4) 0.047(3) 0.064(4) -0.028(3) -0.010(3) 0.012(3)
O23 0.079(4) 0.072(3) 0.205(7) -0.005(4) -0.028(4) -0.043(3)
C20 0.056(3) 0.039(3) 0.049(3) -0.010(2) -0.010(3) -0.002(2)
O13 0.230(7) 0.081(4) 0.112(4) -0.028(3) -0.127(5) 0.016(4)
O21 0.107(5) 0.218(8) 0.107(5) -0.084(5) -0.055(4) 0.022(5)
C9 0.050(4) 0.061(4) 0.065(4) -0.021(3) -0.007(3) 0.011(3)
C28 0.132(7) 0.062(4) 0.075(4) -0.021(4) -0.024(4) -0.047(4)
C22 0.048(4) 0.084(5) 0.065(4) -0.038(4) -0.005(3) 0.012(3)
C98 0.085(5) 0.088(5) 0.044(3) -0.010(3) -0.030(3) -0.024(4)
O12 0.095(4) 0.082(4) 0.130(5) 0.019(3) 0.035(4) 0.011(3)
C10 0.113(7) 0.081(5) 0.077(5) -0.018(4) 0.009(5) 0.007(5)
C29 0.190(12) 0.088(7) 0.167(11) -0.034(7) -0.023(9) -0.058(7)

loop_
_atom_type_symbol
_atom_type_description
_atom_type_scat_dispersion_real
_atom_type_scat_dispersion_imag
_atom_type_scat_source
C C 0.0033 0.0016 'International Tables Vol C Tables 4.2.6.8 and 6.1.1.4'
H H 0 0 'International Tables Vol C Tables 4.2.6.8 and 6.1.1.4'
N N 0.0061 0.0033 'International Tables Vol C Tables 4.2.6.8 and 6.1.1.4'
O O 0.0106 0.006 'International Tables Vol C Tables 4.2.6.8 and 6.1.1.4'
Cl Cl 0.1484 0.1585 'International Tables Vol C Tables 4.2.6.8 and 6.1.1.4'
Ni Ni 0.3393 1.1124 'International Tables Vol C Tables 4.2.6.8 and 6.1.1.4'

loop_
_geom_angle_atom_site_label_1
_geom_angle_atom_site_label_2
_geom_angle_atom_site_label_3
_geom_angle
N99 Ni1 N4 94.07(16)
N99 Ni1 O5 87.26(14)
N4 Ni1 O5 171.78(14)
N99 Ni1 N1 98.51(15)
N4 Ni1 N1 93.12(15)
O5 Ni1 N1 94.70(14)
N99 Ni1 N2 168.64(15)
N4 Ni1 N2 97.26(15)
O5 Ni1 N2 81.64(14)
N1 Ni1 N2 80.07(15)
N99 Ni1 N3 98.08(14)
N4 Ni1 N3 81.22(15)
O5 Ni1 N3 90.56(13)
N1 Ni1 N3 162.80(14)
N2 Ni1 N3 84.53(14)
O12 Cl2 O11 107.6(4)
O12 Cl2 O10 107.3(3)
O11 Cl2 O10 111.0(3)
O12 Cl2 O13 109.9(4)
O11 Cl2 O13 108.4(3)
O10 Cl2 O13 112.6(3)
O22 Cl1 O23 109.9(3)
O22 Cl1 O24 112.6(3)
O23 Cl1 O24 109.3(3)
O22 Cl1 O21 109.5(4)
O23 Cl1 O21 108.8(5)
O24 Cl1 O21 106.6(3)
C8 O5 Ni1 112.9(3)
C26 N3 C25 110.6(4)
C26 N3 C12 110.8(3)
C25 N3 C12 111.6(3)
C26 N3 Ni1 111.4(3)
C25 N3 Ni1 108.3(3)
C12 N3 Ni1 104.0(3)
C99 N99 Ni1 172.3(4)
C1 N1 C5 118.7(4)
C1 N1 Ni1 128.1(3)
C5 N1 Ni1 113.2(3)
C6 N2 C7 110.3(4)
C6 N2 C11 113.6(4)
C7 N2 C11 112.1(4)
C6 N2 Ni1 105.7(3)
C7 N2 Ni1 109.4(3)
C11 N2 Ni1 105.3(3)
C27 O7 C28 113.6(4)
C24 N4 C20 117.8(4)
C24 N4 Ni1 115.8(3)
C20 N4 Ni1 126.3(4)
C8 O3 C9 116.5(4)
N1 C5 C4 121.9(5)
N1 C5 C6 115.8(4)
C4 C5 C6 122.3(4)
N99 C99 C98 178.4(6)
C4 C3 C2 118.4(5)
C4 C3 H3A 120.8
C2 C3 H3A 120.8
N2 C6 C5 110.2(4)
N2 C6 H6A 109.6
C5 C6 H6A 109.6
N2 C6 H6B 109.6
C5 C6 H6B 109.6
H6A C6 H6B 108.1
N3 C25 C24 114.3(4)
N3 C25 H25A 108.7
C24 C25 H25A 108.7
N3 C25 H25B 108.7
C24 C25 H25B 108.7
H25A C25 H25B 107.6
O5 C8 O3 123.9(5)
O5 C8 C7 123.5(4)
O3 C8 C7 112.6(4)
N4 C24 C23 122.0(5)
N4 C24 C25 118.4(4)
C23 C24 C25 119.5(5)
N3 C12 C11 111.0(4)
N3 C12 H12A 109.4
C11 C12 H12A 109.4
N3 C12 H12B 109.4
C11 C12 H12B 109.4
H12A C12 H12B 108
N2 C7 C8 111.1(4)
N2 C7 H7A 109.4
C8 C7 H7A 109.4
N2 C7 H7B 109.4
C8 C7 H7B 109.4
H7A C7 H7B 108
C5 C4 C3 119.7(5)
C5 C4 H4A 120.2
C3 C4 H4A 120.2
C24 C23 C22 119.1(6)
C24 C23 H23A 120.4
C22 C23 H23A 120.4
C3 C2 C1 119.4(5)
C3 C2 H2A 120.3
C1 C2 H2A 120.3
N2 C11 C12 109.0(4)
N2 C11 H11A 109.9
C12 C11 H11A 109.9
N2 C11 H11B 109.9
C12 C11 H11B 109.9
H11A C11 H11B 108.3
N3 C26 C27 114.8(4)
N3 C26 H26A 108.6
C27 C26 H26A 108.6
N3 C26 H26B 108.6
C27 C26 H26B 108.6
H26A C26 H26B 107.5
O8 C27 O7 124.9(5)
O8 C27 C26 126.4(5)
O7 C27 C26 108.8(4)
N1 C1 C2 121.9(5)
N1 C1 H1A 119.1
C2 C1 H1A 119.1
C20 C21 C22 118.6(5)
C20 C21 H21A 120.7
C22 C21 H21A 120.7
C21 C20 N4 123.5(5)
C21 C20 H20A 118.2
N4 C20 H20A 118.2
O3 C9 C10 103.6(5)
O3 C9 H9A 111
C10 C9 H9A 111
O3 C9 H9B 111
C10 C9 H9B 111
H9A C9 H9B 109
C29 C28 O7 106.8(6)
C29 C28 H28A 110.4
O7 C28 H28A 110.4
C29 C28 H28B 110.4
O7 C28 H28B 110.4
H28A C28 H28B 108.6
C21 C22 C23 118.9(5)
C21 C22 H22A 120.5
C23 C22 H22A 120.5
C99 C98 H98C 106(3)
C99 C98 H98A 129(5)
H98C C98 H98A 102(3)
C99 C98 H98B 119(5)
H98C C98 H98B 95(3)
H98A C98 H98B 100(4)
C9 C10 H10A 109.5
C9 C10 H10B 109.5
H10A C10 H10B 109.5
C9 C10 H10C 109.5
H10A C10 H10C 109.5
H10B C10 H10C 109.5
C28 C29 H29A 109.5
C28 C29 H29B 109.5
H29A C29 H29B 109.5
C28 C29 H29C 109.5
H29A C29 H29C 109.5
H29B C29 H29C 109.5

loop_
_geom_bond_atom_site_label_1
_geom_bond_atom_site_label_2
_geom_bond_distance
Ni1 N99 2.044(4)
Ni1 N4 2.062(4)
Ni1 O5 2.086(3)
Ni1 N1 2.088(4)
Ni1 N2 2.097(4)
Ni1 N3 2.169(4)
Cl2 O12 1.407(5)
Cl2 O11 1.407(4)
Cl2 O10 1.411(4)
Cl2 O13 1.412(5)
Cl1 O22 1.389(5)
Cl1 O23 1.401(5)
Cl1 O24 1.414(4)
Cl1 O21 1.424(6)
O5 C8 1.226(6)
N3 C26 1.482(6)
N3 C25 1.487(6)
N3 C12 1.495(5)
N99 C99 1.131(6)
N1 C1 1.340(6)
N1 C5 1.343(6)
N2 C6 1.481(6)
N2 C7 1.482(6)
N2 C11 1.482(6)
O7 C27 1.328(6)
O7 C28 1.463(7)
N4 C24 1.333(6)
N4 C20 1.357(6)
O3 C8 1.312(6)
O3 C9 1.461(7)
C5 C4 1.378(7)
C5 C6 1.508(7)
O8 C27 1.194(6)
C99 C98 1.454(7)
C3 C4 1.379(8)
C3 C2 1.379(8)
C3 H3A 0.93
C6 H6A 0.97
C6 H6B 0.97
C25 C24 1.493(7)
C25 H25A 0.97
C25 H25B 0.97
C8 C7 1.490(7)
C24 C23 1.379(7)
C12 C11 1.505(7)
C12 H12A 0.97
C12 H12B 0.97
C7 H7A 0.97
C7 H7B 0.97
C4 H4A 0.93
C23 C22 1.383(9)
C23 H23A 0.93
C2 C1 1.385(7)
C2 H2A 0.93
C11 H11A 0.97
C11 H11B 0.97
C26 C27 1.525(7)
C26 H26A 0.97
C26 H26B 0.97
C1 H1A 0.93
C21 C20 1.348(7)
C21 C22 1.382(9)
C21 H21A 0.93
C20 H20A 0.93
C9 C10 1.488(9)
C9 H9A 0.97
C9 H9B 0.97
C28 C29 1.399(11)
C28 H28A 0.97
C28 H28B 0.97
C22 H22A 0.93
C98 H98C 1.063(18)
C98 H98A 1.048(18)
C98 H98B 1.065(18)
C10 H10A 0.96
C10 H10B 0.96
C10 H10C 0.96
C29 H29A 0.96
C29 H29B 0.96
C29 H29C 0.96
